data_1512985
loop_
_publ_author_name
'Amal Cherian Kathalikkattil'
'Subin Damodaran'
'Kamal Kumar Bisht'
'Eringathodi Suresh'

_publ_section_title
;
 Hydrogen bonded binary molecular adducts derived from exobidentate
 N-donor ligand with dicarboxylic acids: Acid&#x22EF;imidazole
 hydrogen-bonding interactions in neutral and ionic heterosynthons
;
_journal_issue 2--3
_journal_name_full 'Journal of Molecular Structure'
_journal_page_first 361
_journal_page_last 370
_journal_paper_doi 10.1016/j.molstruc.2010.11.022
_journal_volume 985
_journal_year 2011
_chemical_formula_sum 'C19 H21 N2 O7'
_chemical_formula_weight 389.38
_chemical_name_systematic
; 
 ? 
;
_space_group_IT_number 14
_symmetry_cell_setting monoclinic
_symmetry_space_group_name_Hall '-P 2yn'
_symmetry_space_group_name_H-M 'P 1 21/n 1'
_atom_sites_solution_hydrogens geom
_atom_sites_solution_primary direct
_atom_sites_solution_secondary difmap
_audit_creation_method SHELXL-97
_cell_angle_alpha 90.00
_cell_angle_beta 96.453(5)
_cell_angle_gamma 90.00
_cell_formula_units_Z 4
_cell_length_a 16.026(4)
_cell_length_b 7.019(2)
_cell_length_c 16.492(5)
_cell_measurement_temperature 100(2)
_cell_volume 1843.4(9)
_computing_cell_refinement 'BRUKER SMART'
_computing_data_collection 'BRUKER SMART'
_computing_data_reduction 'BRUKER SAINT'
_computing_molecular_graphics ORTEP
_computing_structure_refinement 'SHELXL-97 (Sheldrick, 1997)'
_computing_structure_solution 'SHELXS-97 (Sheldrick, 1990)'
_diffrn_ambient_temperature 100(2)
_diffrn_measured_fraction_theta_full 0.851
_diffrn_measured_fraction_theta_max 0.851
_diffrn_measurement_device_type 'BRUKER SMART APEX CCD DIFFRACTOMETER'
_diffrn_measurement_method 'OMEGA-PHI SCAN'
_diffrn_radiation_monochromator graphite
_diffrn_radiation_source 'fine-focus sealed tube'
_diffrn_radiation_type MoK\a
_diffrn_radiation_wavelength 0.71073
_diffrn_reflns_av_R_equivalents 0.0490
_diffrn_reflns_av_sigmaI/netI 0.0693
_diffrn_reflns_limit_h_max 21
_diffrn_reflns_limit_h_min -19
_diffrn_reflns_limit_k_max 9
_diffrn_reflns_limit_k_min -8
_diffrn_reflns_limit_l_max 16
_diffrn_reflns_limit_l_min -21
_diffrn_reflns_number 10503
_diffrn_reflns_theta_full 28.41
_diffrn_reflns_theta_max 28.41
_diffrn_reflns_theta_min 1.68
_exptl_absorpt_coefficient_mu 0.108
_exptl_absorpt_correction_T_max 0.9968
_exptl_absorpt_correction_T_min 0.9262
_exptl_absorpt_correction_type multi-scan
_exptl_absorpt_process_details 'BRUKER SADABS'
_exptl_crystal_colour Yellow
_exptl_crystal_density_diffrn 1.403
_exptl_crystal_density_method 'not measured'
_exptl_crystal_description PLATES
_exptl_crystal_F_000 820
_exptl_crystal_size_max 0.72
_exptl_crystal_size_mid 0.28
_exptl_crystal_size_min 0.03
_refine_diff_density_max 0.379
_refine_diff_density_min -0.283
_refine_diff_density_rms 0.080
_refine_ls_extinction_method none
_refine_ls_goodness_of_fit_ref 1.158
_refine_ls_hydrogen_treatment mixed
_refine_ls_matrix_type full
_refine_ls_number_parameters 325
_refine_ls_number_reflns 4262
_refine_ls_number_restraints 0
_refine_ls_restrained_S_all 1.158
_refine_ls_R_factor_all 0.1100
_refine_ls_R_factor_gt 0.0808
_refine_ls_shift/su_max 0.000
_refine_ls_shift/su_mean 0.000
_refine_ls_structure_factor_coef Fsqd
_refine_ls_weighting_details 'calc w=1/[\s^2^(Fo^2^)+(0.0781P)^2^+1.2862P] where P=(Fo^2^+2Fc^2^)/3'
_refine_ls_weighting_scheme calc
_refine_ls_wR_factor_gt 0.1748
_refine_ls_wR_factor_ref 0.1898
_reflns_number_gt 3216
_reflns_number_total 4262
_reflns_threshold_expression >2sigma(I)
_cod_data_source_file 2011-361.cif
_cod_data_source_block CC2
_cod_depositor_comments
;
The following automatic conversions were performed:

'_symmetry_cell_setting' value 'Monoclinic' changed to 'monoclinic'
according to the built-in table from CIF Core dictionary named
'cif_core.dic' version 2.4.1 from
2010-06-29.

'_exptl_absorpt_correction_type' value 'MULTI-SCAN'
changed to 'multi-scan' according to the built-in table from CIF Core
dictionary named 'cif_core.dic' version 2.4.1 from 2010-06-29.

Automatic conversion script
Id: cif_fix_values 1891 2012-01-12 08:04:46Z andrius 
;
_cod_original_cell_volume 1843.5(9)
_cod_original_sg_symbol_H-M P21/n
_cod_database_code 1512985

loop_
_symmetry_equiv_pos_as_xyz
'x, y, z'
'-x+1/2, y+1/2, -z+1/2'
'-x, -y, -z'
'x-1/2, -y-1/2, z-1/2'

loop_
_atom_site_label
_atom_site_type_symbol
_atom_site_fract_x
_atom_site_fract_y
_atom_site_fract_z
_atom_site_U_iso_or_equiv
_atom_site_adp_type
_atom_site_occupancy
_atom_site_calc_flag
_atom_site_refinement_flags
O1 O -0.04198(12) 1.0385(3) 0.35458(13) 0.0200(5) Uani 1 d .
O2 O -0.03649(12) 0.7366(3) 0.39706(13) 0.0202(5) Uani 1 d .
O3 O 0.35319(13) 0.9027(3) 0.22955(13) 0.0224(5) Uani 1 d .
O4 O 0.40797(13) 0.9215(4) 0.35966(13) 0.0273(6) Uani 1 d .
O5 O 0.66355(15) 0.0505(4) 0.26941(15) 0.0313(6) Uani 1 d .
O6 O 0.17290(17) 0.0507(4) 0.76381(16) 0.0315(6) Uani 1 d .
O7 O 0.49415(13) 0.0925(4) 0.81671(14) 0.0225(5) Uani 1 d .
N1 N 0.81302(14) 0.2956(3) 0.02071(15) 0.0155(5) Uani 1 d .
N2 N 0.68308(15) 0.2658(4) 0.04158(16) 0.0187(5) Uani 1 d .
C1 C 0.76864(18) 0.2379(4) -0.05217(19) 0.0178(6) Uani 1 d .
C2 C 0.68784(18) 0.2199(4) -0.03863(18) 0.0176(6) Uani 1 d .
C3 C 0.75961(17) 0.3115(4) 0.07588(19) 0.0179(6) Uani 1 d .
H3 H 0.7733 0.3487 0.1299 0.021 Uiso 1 calc R
C4 C 0.90380(17) 0.3371(5) 0.0344(2) 0.0199(7) Uani 1 d .
C5 C 0.95476(16) 0.1629(4) 0.01729(18) 0.0170(6) Uani 1 d .
C6 C 0.98297(17) 0.1392(4) -0.05935(19) 0.0179(6) Uani 1 d .
C7 C 0.97259(17) 0.0229(4) 0.07611(18) 0.0188(6) Uani 1 d .
H7 H 0.9545 0.0380 0.1274 0.023 Uiso 1 calc R
C8 C 0.08901(17) 0.8780(4) 0.35938(18) 0.0163(6) Uani 1 d .
C9 C 0.11110(17) 0.9411(4) 0.28587(18) 0.0174(6) Uani 1 d .
C10 C 0.19531(18) 0.9385(4) 0.26995(18) 0.0171(6) Uani 1 d .
H10 H 0.2089 0.9796 0.2195 0.021 Uiso 1 calc R
C11 C 0.25873(17) 0.8758(4) 0.32794(18) 0.0159(6) Uani 1 d .
C12 C 0.23825(17) 0.8080(4) 0.40513(17) 0.0152(6) Uani 1 d .
C13 C 0.29954(17) 0.7411(4) 0.46806(19) 0.0170(6) Uani 1 d .
C14 C 0.27786(17) 0.6917(4) 0.54332(18) 0.0169(6) Uani 1 d .
C15 C 0.19363(19) 0.7020(4) 0.55924(19) 0.0194(6) Uani 1 d .
C16 C 0.13237(18) 0.7555(4) 0.49930(18) 0.0170(6) Uani 1 d .
C17 C 0.15203(17) 0.8097(4) 0.42110(17) 0.0149(6) Uani 1 d .
C18 C -0.00316(16) 0.8869(4) 0.37185(17) 0.0151(6) Uani 1 d .
C19 C 0.34767(18) 0.9008(4) 0.30852(18) 0.0166(6) Uani 1 d .
H1 H 0.7941(18) 0.223(4) -0.098(2) 0.013(8) Uiso 1 d .
H2 H 0.6404(19) 0.173(5) -0.0716(19) 0.015(8) Uiso 1 d .
H2A H 0.631(3) 0.265(6) 0.066(2) 0.047(12) Uiso 1 d .
H3C H 0.411(3) 0.918(6) 0.219(2) 0.050(12) Uiso 1 d .
H4A H 0.9144(18) 0.380(4) 0.091(2) 0.014(8) Uiso 1 d .
H4B H 0.915(2) 0.438(5) -0.003(2) 0.027(9) Uiso 1 d .
H6 H 0.971(2) 0.237(5) -0.101(2) 0.027(9) Uiso 1 d .
H9 H 0.0668(19) 0.989(4) 0.2441(19) 0.014(8) Uiso 1 d .
H13 H 0.359(2) 0.736(5) 0.459(2) 0.023(9) Uiso 1 d .
H14 H 0.321(2) 0.655(5) 0.5859(19) 0.018(8) Uiso 1 d .
H15 H 0.1816(18) 0.668(4) 0.610(2) 0.012(7) Uiso 1 d .
H16 H 0.0757(19) 0.763(4) 0.5108(17) 0.010(7) Uiso 1 d .
H5C H 0.668(3) 0.181(7) 0.269(3) 0.051(13) Uiso 1 d .
H5D H 0.612(3) 0.011(6) 0.247(2) 0.035(10) Uiso 1 d .
H6C H 0.223(2) 0.015(5) 0.756(2) 0.028(10) Uiso 1 d .
H6D H 0.134(3) 0.017(8) 0.724(3) 0.072(16) Uiso 1 d .
H7C H 0.490(2) 0.006(6) 0.857(2) 0.036(11) Uiso 1 d .
H7D H 0.485(3) 0.204(8) 0.834(3) 0.061(15) Uiso 1 d .

loop_
_atom_site_aniso_label
_atom_site_aniso_U_11
_atom_site_aniso_U_22
_atom_site_aniso_U_33
_atom_site_aniso_U_23
_atom_site_aniso_U_13
_atom_site_aniso_U_12
O1 0.0126(9) 0.0188(11) 0.0288(12) -0.0018(9) 0.0033(8) 0.0034(8)
O2 0.0161(10) 0.0206(12) 0.0248(12) 0.0002(9) 0.0056(8) -0.0019(8)
O3 0.0161(10) 0.0333(13) 0.0188(12) -0.0014(9) 0.0066(9) -0.0024(9)
O4 0.0171(10) 0.0429(15) 0.0220(12) 0.0010(10) 0.0023(9) -0.0072(10)
O5 0.0246(13) 0.0314(15) 0.0352(15) 0.0014(11) -0.0089(10) 0.0005(11)
O6 0.0234(13) 0.0388(15) 0.0313(15) -0.0058(11) -0.0015(11) 0.0029(11)
O7 0.0200(11) 0.0202(13) 0.0284(13) 0.0003(11) 0.0073(9) -0.0009(9)
N1 0.0123(11) 0.0139(12) 0.0206(13) -0.0004(10) 0.0024(9) 0.0020(9)
N2 0.0139(11) 0.0171(13) 0.0253(14) -0.0014(11) 0.0036(10) 0.0028(10)
C1 0.0175(14) 0.0179(16) 0.0180(16) 0.0008(12) 0.0021(12) 0.0023(11)
C2 0.0182(14) 0.0137(15) 0.0201(16) 0.0021(12) -0.0013(12) 0.0003(11)
C3 0.0159(13) 0.0170(15) 0.0207(16) -0.0020(12) 0.0019(11) 0.0021(11)
C4 0.0128(13) 0.0208(16) 0.0264(18) -0.0046(14) 0.0035(12) 0.0002(12)
C5 0.0070(12) 0.0208(16) 0.0227(16) -0.0030(12) -0.0007(11) -0.0006(11)
C6 0.0100(12) 0.0204(16) 0.0226(16) 0.0025(12) -0.0009(11) -0.0025(11)
C7 0.0122(13) 0.0257(17) 0.0183(16) -0.0019(12) 0.0008(11) -0.0018(12)
C8 0.0172(14) 0.0133(14) 0.0187(15) -0.0039(11) 0.0027(11) -0.0010(11)
C9 0.0138(13) 0.0197(16) 0.0182(16) 0.0017(12) -0.0001(11) 0.0015(11)
C10 0.0225(14) 0.0156(15) 0.0135(15) 0.0004(11) 0.0030(11) -0.0007(11)
C11 0.0185(14) 0.0116(14) 0.0184(15) -0.0030(11) 0.0055(11) -0.0007(11)
C12 0.0162(13) 0.0119(14) 0.0183(15) -0.0026(11) 0.0050(11) -0.0027(11)
C13 0.0133(13) 0.0133(15) 0.0239(16) -0.0015(12) 0.0004(11) -0.0020(11)
C14 0.0144(13) 0.0166(15) 0.0185(16) -0.0020(12) -0.0031(11) 0.0000(11)
C15 0.0291(16) 0.0176(16) 0.0125(16) -0.0006(12) 0.0068(12) -0.0014(12)
C16 0.0146(13) 0.0165(15) 0.0211(16) -0.0026(12) 0.0068(11) -0.0015(11)
C17 0.0179(14) 0.0101(14) 0.0170(15) -0.0024(11) 0.0033(11) 0.0006(11)
C18 0.0119(13) 0.0199(15) 0.0136(14) -0.0037(11) 0.0023(10) 0.0003(11)
C19 0.0198(14) 0.0115(14) 0.0189(16) 0.0018(11) 0.0048(12) 0.0006(11)

loop_
_atom_type_symbol
_atom_type_description
_atom_type_scat_dispersion_real
_atom_type_scat_dispersion_imag
_atom_type_scat_source
C C 0.0033 0.0016 'International Tables Vol C Tables 4.2.6.8 and 6.1.1.4'
H H 0.0000 0.0000 'International Tables Vol C Tables 4.2.6.8 and 6.1.1.4'
N N 0.0061 0.0033 'International Tables Vol C Tables 4.2.6.8 and 6.1.1.4'
O O 0.0106 0.0060 'International Tables Vol C Tables 4.2.6.8 and 6.1.1.4'

loop_
_geom_angle_atom_site_label_1
_geom_angle_atom_site_label_2
_geom_angle_atom_site_label_3
_geom_angle
_geom_angle_site_symmetry_1
C19 O3 H3C 110(2) .
H5C O5 H5D 112(4) .
H6C O6 H6D 113(4) .
H7C O7 H7D 110(4) .
C3 N1 C1 108.2(2) .
C3 N1 C4 125.5(3) .
C1 N1 C4 126.2(2) .
C3 N2 C2 108.5(3) .
C3 N2 H2A 128(2) .
C2 N2 H2A 123(2) .
C2 C1 N1 107.1(3) .
C2 C1 H1 131.4(19) .
N1 C1 H1 121.6(19) .
C1 C2 N2 107.3(3) .
C1 C2 H2 131.8(19) .
N2 C2 H2 120.6(19) .
N1 C3 N2 108.9(3) .
N1 C3 H3 125.5 .
N2 C3 H3 125.5 .
N1 C4 C5 110.8(2) .
N1 C4 H4A 105.7(18) .
C5 C4 H4A 112.7(18) .
N1 C4 H4B 107(2) .
C5 C4 H4B 109(2) .
H4A C4 H4B 111(3) .
C7 C5 C6 119.0(3) .
C7 C5 C4 121.0(3) .
C6 C5 C4 120.0(3) .
C7 C6 C5 120.2(3) 3_755
C7 C6 H6 120(2) 3_755
C5 C6 H6 120(2) .
C6 C7 C5 120.8(3) 3_755
C6 C7 H7 119.6 3_755
C5 C7 H7 119.6 .
C9 C8 C17 120.2(2) .
C9 C8 C18 117.3(3) .
C17 C8 C18 122.5(2) .
C8 C9 C10 120.6(3) .
C8 C9 H9 119.2(17) .
C10 C9 H9 120.2(17) .
C11 C10 C9 121.4(3) .
C11 C10 H10 119.3 .
C9 C10 H10 119.3 .
C10 C11 C12 119.7(2) .
C10 C11 C19 117.0(3) .
C12 C11 C19 123.0(3) .
C13 C12 C11 123.3(2) .
C13 C12 C17 117.9(3) .
C11 C12 C17 118.8(3) .
C14 C13 C12 121.2(3) .
C14 C13 H13 118.3(19) .
C12 C13 H13 120.4(19) .
C13 C14 C15 120.2(3) .
C13 C14 H14 119.4(18) .
C15 C14 H14 120.4(18) .
C16 C15 C14 120.4(3) .
C16 C15 H15 121.8(19) .
C14 C15 H15 117.7(19) .
C15 C16 C17 121.2(3) .
C15 C16 H16 119.8(17) .
C17 C16 H16 118.9(18) .
C16 C17 C8 121.8(2) .
C16 C17 C12 118.9(3) .
C8 C17 C12 119.2(2) .
O1 C18 O2 124.3(2) .
O1 C18 C8 118.2(3) .
O2 C18 C8 117.5(2) .
O4 C19 O3 123.2(3) .
O4 C19 C11 124.3(3) .
O3 C19 C11 112.5(2) .

loop_
_geom_bond_atom_site_label_1
_geom_bond_atom_site_label_2
_geom_bond_distance
_geom_bond_site_symmetry_2
O1 C18 1.249(3) .
O2 C18 1.273(3) .
O3 C19 1.315(3) .
O3 H3C 0.97(4) .
O4 C19 1.218(3) .
O5 H5C 0.92(5) .
O5 H5D 0.91(4) .
O6 H6C 0.86(4) .
O6 H6D 0.89(5) .
O7 H7C 0.91(4) .
O7 H7D 0.86(5) .
N1 C3 1.322(4) .
N1 C1 1.387(4) .
N1 C4 1.476(4) .
N2 C3 1.331(4) .
N2 C2 1.372(4) .
N2 H2A 0.97(4) .
C1 C2 1.344(4) .
C1 H1 0.91(3) .
C2 H2 0.94(3) .
C3 H3 0.9300 .
C4 C5 1.514(4) .
C4 H4A 0.97(3) .
C4 H4B 0.97(4) .
C5 C7 1.388(4) .
C5 C6 1.399(4) .
C6 C7 1.386(4) 3_755
C6 H6 0.97(4) .
C7 C6 1.386(4) 3_755
C7 H7 0.9300 .
C8 C9 1.374(4) .
C8 C17 1.434(4) .
C8 C18 1.515(4) .
C9 C10 1.404(4) .
C9 H9 0.99(3) .
C10 C11 1.387(4) .
C10 H10 0.9300 .
C11 C12 1.431(4) .
C11 C19 1.506(4) .
C12 C13 1.426(4) .
C12 C17 1.436(4) .
C13 C14 1.371(4) .
C13 H13 0.97(3) .
C14 C15 1.406(4) .
C14 H14 0.97(3) .
C15 C16 1.365(4) .
C15 H15 0.90(3) .
C16 C17 1.414(4) .
C16 H16 0.95(3) .
